data_7228232
loop_
_publ_author_name
'Fukushima, Misaki'
'Kikkawa, Shoko'
'hikawa, hidemasa'
'Azumaya, Isao'

_publ_section_title
;
 Synthesis and Solvent Vapor Induced Transformations of Crystals of 1D
 Coordination Polymer Assembled with Continuous Void Space
;
_journal_name_full CrystEngComm
_journal_paper_doi 10.1039/C7CE00640C
_journal_year 2017
_chemical_absolute_configuration ad
_chemical_formula_moiety 'C27 H18 Ag B Cl2 F4 N2'
_chemical_formula_sum 'C27 H18 Ag B Cl2 F4 N2'
_chemical_formula_weight 636.03
_space_group_crystal_system orthorhombic
_space_group_IT_number 18
_space_group_name_Hall 'P 2 2ab'
_space_group_name_H-M_alt 'P 21 21 2'
_symmetry_space_group_name_Hall 'P 2 2ab'
_symmetry_space_group_name_H-M 'P 21 21 2'
_atom_sites_solution_hydrogens geom
_atom_sites_solution_primary direct
_atom_sites_solution_secondary difmap
_audit_update_record
;
2017-01-26 deposited with the CCDC.
2017-05-08 downloaded from the CCDC.
;
_cell_angle_alpha 90.0000
_cell_angle_beta 90.0000
_cell_angle_gamma 90.0000
_cell_formula_units_Z 4
_cell_length_a 16.4929(16)
_cell_length_b 12.6770(11)
_cell_length_c 11.4596(10)
_cell_measurement_reflns_used 8459
_cell_measurement_temperature 93
_cell_measurement_theta_max 27.50
_cell_measurement_theta_min 3.00
_cell_volume 2396.0(4)
_computing_cell_refinement 'CrystalClear-SM Expert 2.1 b29'
_computing_data_collection 'CrystalClear-SM Expert 2.1 b29 (Rigaku, 2013)'
_computing_data_reduction 'CrystalClear-SM Expert 2.1 b29'
_computing_molecular_graphics 'CrystalStructure 4.2.2'
_computing_publication_material 'CrystalStructure 4.2.2 (Rigaku, 2016)'
_computing_structure_refinement 'SHELXL Version 2014/7 (Sheldrick, 2008)'
_computing_structure_solution 'SIR92 (Altomare, et al., 1994)'
_diffrn_ambient_temperature 93
_diffrn_detector_area_resol_mean 5.814
_diffrn_measured_fraction_theta_full 0.996
_diffrn_measured_fraction_theta_max 0.997
_diffrn_measurement_device_type 'Rigaku XtaLAB P200'
_diffrn_measurement_method \w
_diffrn_radiation_type 'Mo K\a'
_diffrn_radiation_wavelength 0.71075
_diffrn_reflns_av_R_equivalents 0.0280
_diffrn_reflns_Laue_measured_fraction_full 0.996
_diffrn_reflns_Laue_measured_fraction_max 0.997
_diffrn_reflns_limit_h_max 21
_diffrn_reflns_limit_h_min -21
_diffrn_reflns_limit_k_max 16
_diffrn_reflns_limit_k_min -16
_diffrn_reflns_limit_l_max 14
_diffrn_reflns_limit_l_min -14
_diffrn_reflns_number 77808
_diffrn_reflns_point_group_measured_fraction_full 0.997
_diffrn_reflns_point_group_measured_fraction_max 0.998
_diffrn_reflns_theta_full 25.242
_diffrn_reflns_theta_max 27.491
_diffrn_reflns_theta_min 3.442
_diffrn_standards_number 0
_exptl_absorpt_coefficient_mu 1.114
_exptl_absorpt_correction_T_max 0.956
_exptl_absorpt_correction_T_min 0.772
_exptl_absorpt_correction_type numerical
_exptl_absorpt_process_details 'NUMABS (Rigaku, 1999)'
_exptl_crystal_colour colorless
_exptl_crystal_density_diffrn 1.763
_exptl_crystal_density_method 'not measured'
_exptl_crystal_description prism
_exptl_crystal_F_000 1264.00
_exptl_crystal_size_max 0.420
_exptl_crystal_size_mid 0.280
_exptl_crystal_size_min 0.040
_refine_diff_density_max 0.51
_refine_diff_density_min -0.50
_refine_ls_abs_structure_details
;
 Flack x determined using 2284 quotients [(I+)-(I-)]/[(I+)+(I-)]
 (Parsons, Flack and Wagner, Acta Cryst. B69 (2013) 249-259).
;
_refine_ls_abs_structure_Flack 0.022(4)
_refine_ls_extinction_method none
_refine_ls_goodness_of_fit_ref 1.035
_refine_ls_hydrogen_treatment refxyz
_refine_ls_number_parameters 375
_refine_ls_number_reflns 5490
_refine_ls_number_restraints 0
_refine_ls_R_factor_all 0.0191
_refine_ls_R_factor_gt 0.0183
_refine_ls_shift/su_max 0.002
_refine_ls_structure_factor_coef Fsqd
_refine_ls_weighting_details 'w = 1/[\s^2^(Fo^2^)+(0.0317P)^2^+0.8538P] where P=(Fo^2^+2Fc^2^)/3'
_refine_ls_weighting_scheme calc
_refine_ls_wR_factor_gt 0.0500
_refine_ls_wR_factor_ref 0.0504
_reflns_Friedel_coverage 0.776
_reflns_Friedel_fraction_full 0.999
_reflns_Friedel_fraction_max 1.000
_reflns_number_gt 5314
_reflns_number_total 5490
_reflns_threshold_expression F^2^>2.0\s(F^2^)
_cod_data_source_file c7ce00640c2.cif
_cod_data_source_block mfu106-3b-2
_cod_database_code 7228232

loop_
_space_group_symop_id
_space_group_symop_operation_xyz
1 +X,+Y,+Z
2 -X,-Y,+Z
3 1/2+X,1/2-Y,-Z
4 1/2-X,1/2+Y,-Z

loop_
_atom_site_label
_atom_site_type_symbol
_atom_site_fract_x
_atom_site_fract_y
_atom_site_fract_z
_atom_site_U_iso_or_equiv
_atom_site_adp_type
_atom_site_occupancy
_atom_site_site_symmetry_order
_atom_site_calc_flag
_atom_site_refinement_flags_posn
_atom_site_refinement_flags_adp
_atom_site_refinement_flags_occupancy
_atom_site_disorder_assembly
_atom_site_disorder_group
Ag1 Ag 0.5000 0.5000 0.97327(2) 0.02203(7) Uani 1 2 d S T P . .
Ag2 Ag 0.0000 0.5000 1.13729(2) 0.02309(7) Uani 1 2 d S T P . .
Cl1 Cl 0.29738(6) 0.70536(9) 0.66700(8) 0.0580(3) Uani 1 1 d . . . . .
Cl2 Cl 0.41326(4) 0.75991(6) 0.84969(8) 0.04156(19) Uani 1 1 d . . . . .
F1 F 0.31907(11) 0.51484(18) 0.95807(18) 0.0483(5) Uani 1 1 d . . . . .
F2 F 0.25031(16) 0.3594(2) 0.9670(3) 0.0322(6) Uani 0.75 1 d . . P A 1
F3 F 0.20373(14) 0.4927(3) 0.85561(17) 0.0400(5) Uani 0.75 1 d . . P A 1
F4 F 0.19648(18) 0.5056(4) 1.0525(2) 0.0441(6) Uani 0.75 1 d . . P A 1
N1 N 0.5000 0.5000 0.78507(19) 0.0152(4) Uani 1 2 d S T P . .
N2 N 0.5000 0.5000 0.16163(19) 0.0146(4) Uani 1 2 d S T P . .
N3 N 0.0000 0.5000 0.3253(2) 0.0170(4) Uani 1 2 d S T P . .
N4 N 0.0000 0.5000 0.9503(2) 0.0151(4) Uani 1 2 d S T P . .
C1 C 0.40600(15) 0.35571(19) 0.7882(2) 0.0186(5) Uani 1 1 d . . . . .
H1 H 0.4045 0.3588 0.8710 0.022 Uiso 1 1 calc R U . . .
C2 C 0.36172(15) 0.2810(2) 0.7312(2) 0.0202(5) Uani 1 1 d . . . . .
H2 H 0.3305 0.2318 0.7748 0.024 Uiso 1 1 calc R U . . .
C3 C 0.36164(14) 0.27573(19) 0.6074(2) 0.0186(5) Uani 1 1 d . . . . .
H3 H 0.3311 0.2227 0.5687 0.022 Uiso 1 1 calc R U . . .
C4 C 0.40558(14) 0.34707(18) 0.5439(2) 0.0152(4) Uani 1 1 d . . . . .
H4 H 0.4042 0.3441 0.4611 0.018 Uiso 1 1 calc R U . . .
C5 C 0.45357(13) 0.42605(18) 0.60052(19) 0.0128(4) Uani 1 1 d . . . . .
C6 C 0.45455(13) 0.42939(18) 0.72499(19) 0.0146(4) Uani 1 1 d . . . . .
C7 C 0.5000 0.5000 0.5384(2) 0.0122(5) Uani 1 2 d S T P . .
C8 C 0.5000 0.5000 0.4081(2) 0.0114(5) Uani 1 2 d S T P . .
C9 C 0.45265(12) 0.57336(17) 0.34630(19) 0.0120(4) Uani 1 1 d . . . . .
C10 C 0.45390(13) 0.57032(18) 0.22146(19) 0.0141(4) Uani 1 1 d . . . . .
C11 C 0.40658(15) 0.64511(19) 0.1581(2) 0.0204(5) Uani 1 1 d . . . . .
H11 H 0.4062 0.6432 0.0752 0.024 Uiso 1 1 calc R U . . .
C12 C 0.36194(15) 0.7193(2) 0.2155(2) 0.0247(5) Uani 1 1 d . . . . .
H12 H 0.3314 0.7693 0.1722 0.030 Uiso 1 1 calc R U . . .
C13 C 0.36061(14) 0.72248(19) 0.3393(2) 0.0222(5) Uani 1 1 d . . . . .
H13 H 0.3290 0.7744 0.3780 0.027 Uiso 1 1 calc R U . . .
C14 C 0.40445(14) 0.65157(18) 0.4033(2) 0.0162(4) Uani 1 1 d . . . . .
H14 H 0.4029 0.6543 0.4862 0.019 Uiso 1 1 calc R U . . .
C15 C 0.0000 0.5000 0.5727(2) 0.0126(5) Uani 1 2 d S T P . .
C16 C 0.07369(12) 0.4956(2) 0.51017(16) 0.0140(4) Uani 1 1 d . . . . .
C17 C 0.07093(12) 0.4977(2) 0.38473(16) 0.0156(4) Uani 1 1 d . . . . .
C18 C 0.14512(13) 0.4974(2) 0.32068(17) 0.0206(4) Uani 1 1 d . . . . .
H18 H 0.1439 0.4984 0.2378 0.025 Uiso 1 1 calc R U . . .
C19 C 0.21774(13) 0.4956(3) 0.37735(19) 0.0235(4) Uani 1 1 d . . . . .
H19 H 0.2667 0.4964 0.3336 0.028 Uiso 1 1 calc R U . . .
C20 C 0.22103(13) 0.4925(3) 0.5011(2) 0.0213(4) Uani 1 1 d . . . . .
H20 H 0.2721 0.4904 0.5393 0.026 Uiso 1 1 calc R U . . .
C21 C 0.15124(12) 0.4925(2) 0.56596(18) 0.0167(4) Uani 1 1 d . . . . .
H21 H 0.1544 0.4904 0.6487 0.020 Uiso 1 1 calc R U . . .
C22 C 0.0000 0.5000 0.7030(2) 0.0137(5) Uani 1 2 d S T P . .
C23 C 0.03039(13) 0.58720(18) 0.76529(18) 0.0130(4) Uani 1 1 d . . . . .
C24 C 0.03125(13) 0.58271(18) 0.89067(19) 0.0144(4) Uani 1 1 d . . . . .
C25 C 0.06741(14) 0.6673(2) 0.9541(2) 0.0173(4) Uani 1 1 d . . . . .
H25 H 0.0689 0.6648 1.0369 0.021 Uiso 1 1 calc R U . . .
C26 C 0.09968(14) 0.7514(2) 0.8973(2) 0.0190(5) Uani 1 1 d . . . . .
H26 H 0.1246 0.8064 0.9407 0.023 Uiso 1 1 calc R U . . .
C27 C 0.09651(14) 0.75795(18) 0.7740(2) 0.0166(4) Uani 1 1 d . . . . .
H27 H 0.1185 0.8179 0.7356 0.020 Uiso 1 1 calc R U . . .
C28 C 0.06221(13) 0.67886(18) 0.7096(2) 0.0157(4) Uani 1 1 d . . . . .
H28 H 0.0595 0.6850 0.6270 0.019 Uiso 1 1 calc R U . . .
C29 C 0.31004(16) 0.7396(3) 0.8151(2) 0.0311(6) Uani 1 1 d . . . . .
H29A H 0.2880 0.6827 0.8649 0.037 Uiso 1 1 calc R U . . .
H29B H 0.2791 0.8049 0.8318 0.037 Uiso 1 1 calc R U . . .
B1 B 0.2422(3) 0.4681(4) 0.9596(4) 0.0216(9) Uani 0.75 1 d . . P A 1
B2 B 0.2553(9) 0.4859(15) 1.023(2) 0.040(4) Uani 0.25 1 d . . P A 2
F6 F 0.2938(5) 0.4491(6) 1.1271(7) 0.0403(17) Uani 0.25 1 d . . P A 2
F7 F 0.2102(12) 0.4128(18) 0.9814(15) 0.124(8) Uani 0.25 1 d . . P A 2
F8 F 0.2142(9) 0.5779(13) 1.0576(11) 0.085(4) Uani 0.25 1 d . . P A 2

loop_
_atom_site_aniso_label
_atom_site_aniso_U_11
_atom_site_aniso_U_22
_atom_site_aniso_U_33
_atom_site_aniso_U_23
_atom_site_aniso_U_13
_atom_site_aniso_U_12
Ag1 0.03334(13) 0.02812(13) 0.00465(10) 0.000 0.000 -0.00752(15)
Ag2 0.03795(13) 0.02590(12) 0.00542(10) 0.000 0.000 -0.00418(15)
Cl1 0.0517(5) 0.0821(7) 0.0403(5) -0.0341(5) 0.0092(4) -0.0102(5)
Cl2 0.0261(3) 0.0332(4) 0.0655(5) 0.0096(4) -0.0090(3) -0.0014(3)
F1 0.0350(9) 0.0502(13) 0.0597(11) -0.0169(11) 0.0054(8) -0.0122(9)
F2 0.0333(14) 0.0307(14) 0.0325(13) 0.0069(10) -0.0036(10) -0.0011(10)
F3 0.0445(11) 0.0541(14) 0.0214(9) 0.0067(14) -0.0045(8) 0.0165(13)
F4 0.0466(15) 0.0636(18) 0.0221(10) -0.006(2) 0.0125(9) 0.013(2)
N1 0.0204(11) 0.0192(11) 0.0060(9) 0.000 0.000 -0.0017(16)
N2 0.0193(11) 0.0180(11) 0.0064(9) 0.000 0.000 -0.0036(15)
N3 0.0274(12) 0.0144(10) 0.0091(10) 0.000 0.000 0.0011(16)
N4 0.0164(11) 0.0209(12) 0.0079(9) 0.000 0.000 0.0006(17)
C1 0.0245(11) 0.0234(11) 0.0079(10) 0.0023(9) 0.0033(9) -0.0007(9)
C2 0.0228(11) 0.0217(12) 0.0160(11) 0.0044(9) 0.0037(9) -0.0042(9)
C3 0.0203(11) 0.0178(11) 0.0178(11) -0.0004(9) 0.0001(9) -0.0029(9)
C4 0.0193(10) 0.0161(10) 0.0100(10) -0.0017(8) -0.0006(8) -0.0002(9)
C5 0.0171(10) 0.0140(10) 0.0074(9) 0.0001(8) 0.0007(8) 0.0008(8)
C6 0.0171(10) 0.0173(10) 0.0094(10) 0.0001(8) -0.0003(8) 0.0017(8)
C7 0.0160(12) 0.0135(12) 0.0071(11) 0.000 0.000 0.0047(19)
C8 0.0157(11) 0.0133(11) 0.0053(11) 0.000 0.000 -0.0056(17)
C9 0.0155(10) 0.0126(9) 0.0078(9) 0.0007(8) -0.0012(8) -0.0013(8)
C10 0.0149(10) 0.0169(10) 0.0107(10) 0.0009(8) -0.0023(8) -0.0043(8)
C11 0.0229(11) 0.0242(11) 0.0141(10) 0.0062(9) -0.0072(9) -0.0028(9)
C12 0.0208(12) 0.0237(13) 0.0295(14) 0.0071(10) -0.0078(10) 0.0017(10)
C13 0.0186(11) 0.0179(11) 0.0303(13) 0.0002(10) -0.0014(10) 0.0025(8)
C14 0.0173(10) 0.0175(10) 0.0138(11) -0.0019(8) 0.0015(8) 0.0016(9)
C15 0.0181(12) 0.0117(11) 0.0080(11) 0.000 0.000 -0.0028(18)
C16 0.0188(9) 0.0125(9) 0.0108(8) -0.0015(11) 0.0010(7) -0.0010(10)
C17 0.0232(10) 0.0129(8) 0.0107(8) -0.0016(11) 0.0021(7) -0.0026(11)
C18 0.0299(10) 0.0190(9) 0.0128(9) -0.0024(13) 0.0076(7) -0.0045(12)
C19 0.0232(10) 0.0214(11) 0.0257(10) -0.0045(14) 0.0108(8) -0.0018(12)
C20 0.0193(9) 0.0192(11) 0.0253(10) -0.0043(12) 0.0017(8) -0.0004(11)
C21 0.0194(9) 0.0165(10) 0.0143(9) -0.0022(11) -0.0005(7) 0.0008(10)
C22 0.0143(11) 0.0182(12) 0.0087(11) 0.000 0.000 0.0030(19)
C23 0.0138(9) 0.0173(11) 0.0078(9) -0.0014(8) 0.0001(7) 0.0010(8)
C24 0.0149(9) 0.0194(11) 0.0090(10) -0.0007(8) -0.0007(8) 0.0024(8)
C25 0.0181(11) 0.0244(12) 0.0093(9) -0.0036(9) -0.0010(8) 0.0029(9)
C26 0.0177(10) 0.0217(12) 0.0174(11) -0.0058(9) -0.0016(8) 0.0000(9)
C27 0.0188(11) 0.0167(10) 0.0142(11) -0.0002(9) 0.0016(9) -0.0006(9)
C28 0.0184(10) 0.0192(11) 0.0094(9) -0.0003(8) 0.0004(8) 0.0016(8)
C29 0.0245(12) 0.0424(16) 0.0264(14) -0.0029(12) 0.0031(10) -0.0023(11)
B1 0.022(2) 0.028(3) 0.016(2) 0.0013(17) 0.0010(17) 0.0013(15)
B2 0.033(8) 0.031(10) 0.055(11) 0.013(10) 0.001(7) 0.003(6)
F6 0.046(4) 0.030(4) 0.045(4) 0.004(3) -0.005(3) 0.006(3)
F7 0.125(15) 0.159(19) 0.087(11) 0.020(13) -0.039(11) -0.095(15)
F8 0.086(9) 0.115(11) 0.053(6) 0.009(8) 0.010(6) 0.071(9)

loop_
_atom_type_symbol
_atom_type_description
_atom_type_scat_dispersion_real
_atom_type_scat_dispersion_imag
_atom_type_scat_source
C C 0.0033 0.0016
;
International Tables for Crystallography
(Vol. C, Tables 4.2.6.8 and 6.1.1.4)
;
H H 0.0000 0.0000
;
International Tables for Crystallography
(Vol. C, Table 6.1.1.4)
;
Ag Ag -0.8971 1.1015
;
International Tables for Crystallography
(Vol. C, Tables 4.2.6.8 and 6.1.1.4)
;
B B 0.0013 0.0007
;
International Tables for Crystallography
(Vol. C, Tables 4.2.6.8 and 6.1.1.4)
;
F F 0.0171 0.0103
;
International Tables for Crystallography
(Vol. C, Tables 4.2.6.8 and 6.1.1.4)
;
Cl Cl 0.1484 0.1585
;
International Tables for Crystallography
(Vol. C, Tables 4.2.6.8 and 6.1.1.4)
;
N N 0.0061 0.0033
;
International Tables for Crystallography
(Vol. C, Tables 4.2.6.8 and 6.1.1.4)
;

loop_
_geom_angle_atom_site_label_1
_geom_angle_atom_site_label_2
_geom_angle_atom_site_label_3
_geom_angle
_geom_angle_site_symmetry_1
_geom_angle_site_symmetry_3
N1 Ag1 N2 180.0 . 1_556
N4 Ag2 N3 180.0 . 1_556
C6 N1 C6 118.9(2) . 2_665
C6 N1 Ag1 120.53(12) . .
C6 N1 Ag1 120.53(12) 2_665 .
C10 N2 C10 119.3(2) . 2_665
C10 N2 Ag1 120.34(12) . 1_554
C10 N2 Ag1 120.34(12) 2_665 1_554
C17 N3 C17 119.6(2) 2_565 .
C17 N3 Ag2 120.22(11) 2_565 1_554
C17 N3 Ag2 120.22(11) . 1_554
C24 N4 C24 119.4(3) . 2_565
C24 N4 Ag2 120.32(13) . .
C24 N4 Ag2 120.32(13) 2_565 .
C2 C1 C6 120.8(2) . .
C2 C1 H1 119.6 . .
C6 C1 H1 119.6 . .
C1 C2 C3 120.8(2) . .
C1 C2 H2 119.6 . .
C3 C2 H2 119.6 . .
C4 C3 C2 120.0(2) . .
C4 C3 H3 120.0 . .
C2 C3 H3 120.0 . .
C3 C4 C5 120.9(2) . .
C3 C4 H4 119.5 . .
C5 C4 H4 119.5 . .
C7 C5 C6 118.7(2) . .
C7 C5 C4 122.61(19) . .
C6 C5 C4 118.7(2) . .
N1 C6 C5 122.2(2) . .
N1 C6 C1 119.0(2) . .
C5 C6 C1 118.8(2) . .
C5 C7 C5 119.1(2) 2_665 .
C5 C7 C8 120.45(12) 2_665 .
C5 C7 C8 120.45(12) . .
C9 C8 C9 119.5(2) . 2_665
C9 C8 C7 120.25(12) . .
C9 C8 C7 120.26(12) 2_665 .
C8 C9 C14 122.51(19) . .
C8 C9 C10 118.54(19) . .
C14 C9 C10 118.9(2) . .
N2 C10 C11 119.1(2) . .
N2 C10 C9 122.0(2) . .
C11 C10 C9 118.9(2) . .
C12 C11 C10 120.5(2) . .
C12 C11 H11 119.7 . .
C10 C11 H11 119.7 . .
C11 C12 C13 120.7(2) . .
C11 C12 H12 119.7 . .
C13 C12 H12 119.7 . .
C14 C13 C12 120.6(2) . .
C14 C13 H13 119.7 . .
C12 C13 H13 119.7 . .
C13 C14 C9 120.3(2) . .
C13 C14 H14 119.8 . .
C9 C14 H14 119.8 . .
C16 C15 C16 119.0(2) 2_565 .
C16 C15 C22 120.50(12) 2_565 .
C16 C15 C22 120.50(12) . .
C15 C16 C21 122.94(18) . .
C15 C16 C17 118.64(18) . .
C21 C16 C17 118.39(17) . .
N3 C17 C18 118.81(18) . .
N3 C17 C16 122.06(18) . .
C18 C17 C16 119.14(18) . .
C19 C18 C17 120.57(18) . .
C19 C18 H18 119.7 . .
C17 C18 H18 119.7 . .
C18 C19 C20 120.66(19) . .
C18 C19 H19 119.7 . .
C20 C19 H19 119.7 . .
C21 C20 C19 120.7(2) . .
C21 C20 H20 119.7 . .
C19 C20 H20 119.7 . .
C20 C21 C16 120.58(19) . .
C20 C21 H21 119.7 . .
C16 C21 H21 119.7 . .
C23 C22 C23 119.1(2) . 2_565
C23 C22 C15 120.44(12) . .
C23 C22 C15 120.44(12) 2_565 .
C22 C23 C28 123.0(2) . .
C22 C23 C24 118.6(2) . .
C28 C23 C24 118.4(2) . .
N4 C24 C25 119.0(2) . .
N4 C24 C23 122.1(2) . .
C25 C24 C23 118.9(2) . .
C26 C25 C24 120.7(2) . .
C26 C25 H25 119.7 . .
C24 C25 H25 119.7 . .
C25 C26 C27 120.7(2) . .
C25 C26 H26 119.7 . .
C27 C26 H26 119.7 . .
C28 C27 C26 120.7(2) . .
C28 C27 H27 119.6 . .
C26 C27 H27 119.6 . .
C27 C28 C23 120.5(2) . .
C27 C28 H28 119.7 . .
C23 C28 H28 119.7 . .
Cl1 C29 Cl2 111.47(15) . .
Cl1 C29 H29A 109.3 . .
Cl2 C29 H29A 109.3 . .
Cl1 C29 H29B 109.3 . .
Cl2 C29 H29B 109.3 . .
H29A C29 H29B 108.0 . .
F3 B1 F2 108.7(4) . .
F3 B1 F4 109.5(3) . .
F2 B1 F4 110.2(4) . .
F3 B1 F1 108.0(3) . .
F2 B1 F1 109.5(3) . .
F4 B1 F1 110.9(4) . .
F7 B2 F1 117(2) . .
F7 B2 F8 115.2(18) . .
F1 B2 F8 108.0(14) . .
F7 B2 F6 109.3(15) . .
F1 B2 F6 101.7(11) . .
F8 B2 F6 104.2(18) . .

loop_
_geom_bond_atom_site_label_1
_geom_bond_atom_site_label_2
_geom_bond_distance
_geom_bond_site_symmetry_2
Ag1 N1 2.157(2) .
Ag1 N2 2.159(2) 1_556
Ag2 N4 2.143(2) .
Ag2 N3 2.154(2) 1_556
Cl1 C29 1.764(3) .
Cl2 C29 1.767(3) .
F1 B2 1.337(17) .
F1 B1 1.400(5) .
F2 B1 1.388(6) .
F3 B1 1.385(5) .
F4 B1 1.389(5) .
N1 C6 1.355(3) .
N1 C6 1.355(3) 2_665
N2 C10 1.358(3) .
N2 C10 1.358(3) 2_665
N2 Ag1 2.159(2) 1_554
N3 C17 1.354(2) 2_565
N3 C17 1.354(2) .
N3 Ag2 2.154(2) 1_554
N4 C24 1.353(3) .
N4 C24 1.353(3) 2_565
C1 C2 1.363(4) .
C1 C6 1.428(3) .
C1 H1 0.9500 .
C2 C3 1.420(3) .
C2 H2 0.9500 .
C3 C4 1.369(3) .
C3 H3 0.9500 .
C4 C5 1.432(3) .
C4 H4 0.9500 .
C5 C7 1.404(2) .
C5 C6 1.427(3) .
C7 C5 1.404(2) 2_665
C7 C8 1.493(3) .
C8 C9 1.406(2) .
C8 C9 1.406(2) 2_665
C9 C14 1.429(3) .
C9 C10 1.431(3) .
C10 C11 1.427(3) .
C11 C12 1.363(4) .
C11 H11 0.9500 .
C12 C13 1.419(4) .
C12 H12 0.9500 .
C13 C14 1.367(3) .
C13 H13 0.9500 .
C14 H14 0.9500 .
C15 C16 1.412(2) 2_565
C15 C16 1.412(2) .
C15 C22 1.494(3) .
C16 C21 1.430(3) .
C16 C17 1.438(2) .
C17 C18 1.427(3) .
C18 C19 1.363(3) .
C18 H18 0.9500 .
C19 C20 1.420(3) .
C19 H19 0.9500 .
C20 C21 1.370(3) .
C20 H20 0.9500 .
C21 H21 0.9500 .
C22 C23 1.408(2) .
C22 C23 1.408(2) 2_565
C23 C28 1.426(3) .
C23 C24 1.438(3) .
C24 C25 1.426(3) .
C25 C26 1.357(4) .
C25 H25 0.9500 .
C26 C27 1.416(3) .
C26 H26 0.9500 .
C27 C28 1.368(3) .
C27 H27 0.9500 .
C28 H28 0.9500 .
C29 H29A 0.9900 .
C29 H29B 0.9900 .
B2 F7 1.28(3) .
B2 F8 1.41(2) .
B2 F6 1.43(2) .

loop_
_geom_torsion_atom_site_label_1
_geom_torsion_atom_site_label_2
_geom_torsion_atom_site_label_3
_geom_torsion_atom_site_label_4
_geom_torsion
_geom_torsion_site_symmetry_1
_geom_torsion_site_symmetry_4
C6 C1 C2 C3 -1.1(4) . .
C1 C2 C3 C4 -0.8(4) . .
C2 C3 C4 C5 1.5(4) . .
C3 C4 C5 C7 179.44(19) . .
C3 C4 C5 C6 -0.2(3) . .
C6 N1 C6 C5 0.70(16) 2_665 .
Ag1 N1 C6 C5 -179.30(16) . .
C6 N1 C6 C1 -179.3(2) 2_665 .
Ag1 N1 C6 C1 0.7(2) . .
C7 C5 C6 N1 -1.4(3) . .
C4 C5 C6 N1 178.31(18) . .
C7 C5 C6 C1 178.66(18) . .
C4 C5 C6 C1 -1.6(3) . .
C2 C1 C6 N1 -177.6(2) . .
C2 C1 C6 C5 2.3(4) . .
C6 C5 C7 C5 0.65(15) . 2_665
C4 C5 C7 C5 -179.0(2) . 2_665
C6 C5 C7 C8 -179.35(15) . .
C4 C5 C7 C8 1.0(2) . .
C5 C7 C8 C9 -79.26(15) 2_665 .
C5 C7 C8 C9 100.74(15) . .
C5 C7 C8 C9 100.74(15) 2_665 2_665
C5 C7 C8 C9 -79.26(15) . 2_665
C9 C8 C9 C14 -178.6(2) 2_665 .
C7 C8 C9 C14 1.4(2) . .
C9 C8 C9 C10 0.41(14) 2_665 .
C7 C8 C9 C10 -179.59(14) . .
C10 N2 C10 C11 179.0(2) 2_665 .
Ag1 N2 C10 C11 -1.0(2) 1_554 .
C10 N2 C10 C9 0.44(15) 2_665 .
Ag1 N2 C10 C9 -179.56(15) 1_554 .
C8 C9 C10 N2 -0.9(3) . .
C14 C9 C10 N2 178.21(17) . .
C8 C9 C10 C11 -179.44(17) . .
C14 C9 C10 C11 -0.4(3) . .
N2 C10 C11 C12 -177.6(2) . .
C9 C10 C11 C12 1.0(3) . .
C10 C11 C12 C13 -1.0(4) . .
C11 C12 C13 C14 0.4(4) . .
C12 C13 C14 C9 0.3(4) . .
C8 C9 C14 C13 178.75(19) . .
C10 C9 C14 C13 -0.3(3) . .
C16 C15 C16 C21 179.1(3) 2_565 .
C22 C15 C16 C21 -0.9(3) . .
C16 C15 C16 C17 1.1(2) 2_565 .
C22 C15 C16 C17 -178.9(2) . .
C17 N3 C17 C18 -178.7(3) 2_565 .
Ag2 N3 C17 C18 1.2(3) 1_554 .
C17 N3 C17 C16 1.2(2) 2_565 .
Ag2 N3 C17 C16 -178.8(2) 1_554 .
C15 C16 C17 N3 -2.3(4) . .
C21 C16 C17 N3 179.6(2) . .
C15 C16 C17 C18 177.6(2) . .
C21 C16 C17 C18 -0.5(5) . .
N3 C17 C18 C19 179.7(3) . .
C16 C17 C18 C19 -0.3(5) . .
C17 C18 C19 C20 0.9(5) . .
C18 C19 C20 C21 -0.8(5) . .
C19 C20 C21 C16 0.0(5) . .
C15 C16 C21 C20 -177.4(2) . .
C17 C16 C21 C20 0.6(5) . .
C16 C15 C22 C23 -111.77(17) 2_565 .
C16 C15 C22 C23 68.23(17) . .
C16 C15 C22 C23 68.23(17) 2_565 2_565
C16 C15 C22 C23 -111.77(17) . 2_565
C23 C22 C23 C28 -179.9(2) 2_565 .
C15 C22 C23 C28 0.1(2) . .
C23 C22 C23 C24 1.65(14) 2_565 .
C15 C22 C23 C24 -178.35(14) . .
C24 N4 C24 C25 -177.1(2) 2_565 .
Ag2 N4 C24 C25 2.9(2) . .
C24 N4 C24 C23 1.78(16) 2_565 .
Ag2 N4 C24 C23 -178.22(16) . .
C22 C23 C24 N4 -3.5(3) . .
C28 C23 C24 N4 177.97(17) . .
C22 C23 C24 C25 175.41(17) . .
C28 C23 C24 C25 -3.1(3) . .
N4 C24 C25 C26 179.73(19) . .
C23 C24 C25 C26 0.8(3) . .
C24 C25 C26 C27 1.4(4) . .
C25 C26 C27 C28 -1.2(4) . .
C26 C27 C28 C23 -1.3(4) . .
C22 C23 C28 C27 -175.07(19) . .
C24 C23 C28 C27 3.4(3) . .
